data_7057549
loop_
_publ_author_name
'Zhao, Zhi-Xiang'
'Hu, Ze-Liang'
'Yu, Shao-Cong'
'Liu, Qing-Xiang'

_publ_section_title
;
 NHC Hg(ii) and Pd(ii) complexes based on
 1,8-dihydroxy-9,10-anthraquinone: synthesis, structure and catalysis
;
_journal_issue 16
_journal_name_full 'New Journal of Chemistry'
_journal_page_first 13329
_journal_paper_doi 10.1039/C8NJ02029A
_journal_volume 42
_journal_year 2018
_chemical_formula_moiety 'C46 H38 Hg N6 O4, 2(F6 P), 0.75(C2 H3 N)'
_chemical_formula_sum 'C47.5 H40.25 F12 Hg N6.75 O4 P2'
_chemical_formula_weight 1260.14
_space_group_crystal_system triclinic
_space_group_IT_number 2
_space_group_name_Hall '-P 1'
_space_group_name_H-M_alt 'P -1'
_symmetry_space_group_name_Hall '-P 1'
_symmetry_space_group_name_H-M 'P -1'
_atom_sites_solution_hydrogens geom
_atom_sites_solution_primary direct
_audit_creation_date 2018-06-11
_audit_creation_method
;
Olex2 1.2-beta
(compiled 2018.05.29 svn.r3508 for OlexSys, GUI svn.r5506)
;
_audit_update_record
;
2018-06-26 deposited with the CCDC.
2018-07-03 downloaded from the CCDC.
;
_cell_angle_alpha 79.7510(10)
_cell_angle_beta 76.1130(10)
_cell_angle_gamma 68.3030(10)
_cell_formula_units_Z 2
_cell_length_a 13.5575(10)
_cell_length_b 13.6764(10)
_cell_length_c 15.6816(12)
_cell_measurement_reflns_used 3708
_cell_measurement_temperature 296(2)
_cell_measurement_theta_max 22.18
_cell_measurement_theta_min 2.20
_cell_volume 2609.8(3)
_computing_cell_refinement 'Bruker SAINT'
_computing_data_collection 'Bruker APEX2'
_computing_data_reduction 'Bruker SAINT'
_computing_molecular_graphics 'Olex2 (Dolomanov et al., 2009)'
_computing_publication_material 'Olex2 (Dolomanov et al., 2009)'
_computing_structure_refinement 'XL (Sheldrick, 2008)'
_computing_structure_solution 'ShelXS (Sheldrick, 2008)'
_diffrn_ambient_temperature 296.15
_diffrn_measured_fraction_theta_full 0.994
_diffrn_measured_fraction_theta_max 0.994
_diffrn_measurement_device_type 'Bruker APEX-II CCD'
_diffrn_measurement_method '\f and \w scans'
_diffrn_radiation_monochromator graphite
_diffrn_radiation_type MoK\a
_diffrn_radiation_wavelength 0.71073
_diffrn_reflns_av_R_equivalents 0.0292
_diffrn_reflns_av_unetI/netI 0.0629
_diffrn_reflns_Laue_measured_fraction_full 0.994
_diffrn_reflns_Laue_measured_fraction_max 0.994
_diffrn_reflns_limit_h_max 16
_diffrn_reflns_limit_h_min -15
_diffrn_reflns_limit_k_max 15
_diffrn_reflns_limit_k_min -16
_diffrn_reflns_limit_l_max 11
_diffrn_reflns_limit_l_min -18
_diffrn_reflns_number 13495
_diffrn_reflns_point_group_measured_fraction_full 0.994
_diffrn_reflns_point_group_measured_fraction_max 0.994
_diffrn_reflns_theta_full 25.009
_diffrn_reflns_theta_max 25.009
_diffrn_reflns_theta_min 1.344
_diffrn_standards_number 0
_exptl_absorpt_coefficient_mu 3.101
_exptl_absorpt_correction_T_max 0.7457
_exptl_absorpt_correction_T_min 0.6324
_exptl_absorpt_correction_type multi-scan
_exptl_absorpt_process_details
'SADABS-2008/1 (Bruker,2008) was used for absorption correction. wR2(int) was 0.1264 before and 0.0347 after correction. The Ratio of minimum to maximum transmission is 0.8481. The \l/2 correction factor is 0.0015.'
_exptl_crystal_colour yellow
_exptl_crystal_colour_primary yellow
_exptl_crystal_density_diffrn 1.604
_exptl_crystal_density_method 'not measured'
_exptl_crystal_description block
_exptl_crystal_F_000 1245
_exptl_crystal_size_max 0.17
_exptl_crystal_size_mid 0.15
_exptl_crystal_size_min 0.14
_refine_diff_density_max 1.046
_refine_diff_density_min -1.007
_refine_diff_density_rms 0.123
_refine_ls_extinction_method none
_refine_ls_goodness_of_fit_ref 1.029
_refine_ls_hydrogen_treatment constr
_refine_ls_matrix_type full
_refine_ls_number_parameters 696
_refine_ls_number_reflns 9154
_refine_ls_number_restraints 42
_refine_ls_restrained_S_all 1.031
_refine_ls_R_factor_all 0.0681
_refine_ls_R_factor_gt 0.0491
_refine_ls_shift/su_max 0.001
_refine_ls_shift/su_mean 0.000
_refine_ls_structure_factor_coef Fsqd
_refine_ls_weighting_details 'w=1/[\s^2^(Fo^2^)+(0.0808P)^2^] where P=(Fo^2^+2Fc^2^)/3'
_refine_ls_weighting_scheme calc
_refine_ls_wR_factor_gt 0.1248
_refine_ls_wR_factor_ref 0.1372
_reflns_Friedel_coverage 0.000
_reflns_number_gt 7193
_reflns_number_total 9154
_reflns_threshold_expression 'I > 2\s(I)'
_cod_data_source_file c8nj02029a2.cif
_cod_data_source_block n120929b
_cod_depositor_comments 'Adding full bibliography for 7057549--7057551.cif.'
_cod_original_formula_sum 'C47.50 H40.25 F12 Hg N6.75 O4 P2'
_cod_database_code 7057549
_shelx_shelxl_version_number 2014/7
_shelx_space_group_comment
;
The symmetry employed for this shelxl refinement is uniquely defined
by the following loop, which should always be used as a source of
symmetry information in preference to the above space-group names.
They are only intended as comments.
;
_shelx_estimated_absorpt_t_max 0.671
_shelx_estimated_absorpt_t_min 0.621
_olex2_refinement_description
;
1. Fixed Uiso
 At 1.2 times of:
  All C(H) groups, All C(H,H) groups
 At 1.5 times of:
  All C(H,H,H) groups
2. Restrained distances
 N8-C50 = N7-C48
 2.7 with sigma of 0.01
 N8-C49 = N7-C47
 1.2 with sigma of 0.005
 C49-C50 = C47-C48
 1.48 with sigma of 0.01
3. Uiso/Uaniso restraints and constraints
Uanis(C49) \\sim Ueq, Uanis(C50) \\sim Ueq, Uanis(C47) \\sim Ueq, Uanis(C48)
\\sim Ueq, Uanis(N7) \\sim Ueq, Uanis(N8) \\sim Ueq: with sigma of 0.005 and
sigma for terminal atoms of 0.01
4. Others
 Fixed Sof: C47(0.5) N7(0.5) C48(0.5) H48A(0.5) H48B(0.5) H48C(0.5) C49(0.25)
 C50(0.25) H50A(0.25) H50B(0.25) H50C(0.25) N8(0.25)
5.a Secondary CH2 refined with riding coordinates:
 C6(H6A,H6B), C14(H14A,H14B), C15(H15A,H15B), C16(H16A,H16B), C32(H32A,H32B),
 C33(H33A,H33B), C31(H31A,H31B), C41(H41A,H41B)
5.b Aromatic/amide H refined with riding coordinates:
 C2(H2), C3(H3), C4(H4), C5(H5), C10(H10), C11(H11), C12(H12), C13(H13),
 C18(H18), C19(H19), C20(H20), C28(H28), C29(H29), C30(H30), C37(H37), C38(H38),
  C39(H39), C40(H40), C43(H43), C44(H44), C45(H45), C46(H46)
5.c Idealised Me refined as rotating group:
 C48(H48A,H48B,H48C), C50(H50A,H50B,H50C)
;
_olex2_submission_special_instructions 'No special instructions were received'

loop_
_space_group_symop_operation_xyz
'x, y, z'
'-x, -y, -z'

loop_
_atom_site_label
_atom_site_type_symbol
_atom_site_fract_x
_atom_site_fract_y
_atom_site_fract_z
_atom_site_U_iso_or_equiv
_atom_site_adp_type
_atom_site_occupancy
_atom_site_site_symmetry_order
_atom_site_calc_flag
_atom_site_refinement_flags_posn
_atom_site_refinement_flags_adp
_atom_site_refinement_flags_occupancy
Hg1 Hg 0.34810(2) 0.34608(2) 0.72369(2) 0.04670(12) Uani 1 1 d . . .
N1 N 0.3931(6) 0.1639(5) 0.8158(5) 0.075(2) Uani 1 1 d . . .
N2 N 0.5275(4) 0.1611(5) 0.6372(4) 0.0481(14) Uani 1 1 d . . .
N3 N 0.4417(4) 0.2694(5) 0.5379(4) 0.0470(14) Uani 1 1 d . . .
N4 N 0.2522(5) 0.4634(5) 0.8932(3) 0.0455(14) Uani 1 1 d . . .
N5 N 0.1401(4) 0.5034(4) 0.8058(4) 0.0429(13) Uani 1 1 d . . .
O1 O 0.3423(4) 0.5878(4) 0.4759(3) 0.0573(13) Uani 1 1 d . . .
O2 O 0.2994(5) 0.5795(4) 0.6474(3) 0.0598(13) Uani 1 1 d . . .
O3 O 0.0836(7) 0.9881(6) 0.6354(5) 0.102(2) Uani 1 1 d . . .
O4 O 0.3840(4) 0.5863(5) 0.7800(3) 0.0632(14) Uani 1 1 d . . .
P1 P 0.2985(2) 0.3062(2) 0.23002(19) 0.0805(7) Uani 1 1 d . . .
P2 P 0.3020(2) 0.7744(2) 0.11657(14) 0.0748(7) Uani 1 1 d . . .
F1 F 0.3038(10) 0.3626(9) 0.3003(8) 0.219(5) Uani 1 1 d . . .
F2 F 0.2875(9) 0.4100(7) 0.1661(7) 0.183(4) Uani 1 1 d . . .
F3 F 0.1733(5) 0.3435(6) 0.2588(6) 0.145(3) Uani 1 1 d . . .
F4 F 0.2912(8) 0.2509(7) 0.1530(6) 0.163(3) Uani 1 1 d . . .
F5 F 0.4227(6) 0.2642(8) 0.2049(9) 0.191(5) Uani 1 1 d . . .
F6 F 0.3094(6) 0.2029(7) 0.2889(6) 0.162(4) Uani 1 1 d . . .
F7 F 0.3809(6) 0.7117(6) 0.1842(4) 0.137(3) Uani 1 1 d . . .
F8 F 0.3383(9) 0.8689(8) 0.1197(7) 0.185(4) Uani 1 1 d . . .
F9 F 0.2112(6) 0.8200(6) 0.1951(4) 0.136(3) Uani 1 1 d . . .
F10 F 0.2677(11) 0.6826(9) 0.1192(8) 0.227(6) Uani 1 1 d . . .
F11 F 0.3937(7) 0.7297(9) 0.0381(5) 0.181(4) Uani 1 1 d . . .
F12 F 0.2339(8) 0.8448(8) 0.0491(5) 0.179(4) Uani 1 1 d . . .
C1 C 0.4860(6) 0.0883(6) 0.7939(5) 0.0534(18) Uani 1 1 d . . .
C2 C 0.3200(9) 0.1407(8) 0.8816(7) 0.103(4) Uani 1 1 d . . .
H2 H 0.2512 0.1909 0.8938 0.124 Uiso 1 1 calc R . .
C3 C 0.3434(10) 0.0427(9) 0.9331(8) 0.109(4) Uani 1 1 d . . .
H3 H 0.2935 0.0303 0.9820 0.130 Uiso 1 1 calc R . .
C4 C 0.4384(10) -0.0317(9) 0.9104(8) 0.107(4) Uani 1 1 d . . .
H4 H 0.4563 -0.0975 0.9429 0.129 Uiso 1 1 calc R . .
C5 C 0.5106(9) -0.0092(7) 0.8371(7) 0.089(3) Uani 1 1 d . . .
H5 H 0.5758 -0.0615 0.8180 0.107 Uiso 1 1 calc R . .
C6 C 0.5659(6) 0.1187(7) 0.7207(5) 0.058(2) Uani 1 1 d . . .
H6A H 0.5860 0.1713 0.7397 0.070 Uiso 1 1 calc R . .
H6B H 0.6305 0.0570 0.7102 0.070 Uiso 1 1 calc R . .
C7 C 0.4531(5) 0.2557(6) 0.6231(5) 0.0468(17) Uani 1 1 d . . .
C8 C 0.5651(6) 0.1104(6) 0.5606(5) 0.0526(19) Uani 1 1 d . . .
C9 C 0.5105(5) 0.1801(6) 0.4976(5) 0.0515(18) Uani 1 1 d . . .
C10 C 0.5267(7) 0.1540(8) 0.4118(6) 0.070(2) Uani 1 1 d . . .
H10 H 0.4895 0.1999 0.3696 0.084 Uiso 1 1 calc R . .
C11 C 0.6015(9) 0.0555(9) 0.3937(7) 0.084(3) Uani 1 1 d . . .
H11 H 0.6161 0.0346 0.3374 0.100 Uiso 1 1 calc R . .
C12 C 0.6557(8) -0.0132(8) 0.4579(7) 0.084(3) Uani 1 1 d . . .
H12 H 0.7050 -0.0789 0.4427 0.101 Uiso 1 1 calc R . .
C13 C 0.6395(6) 0.0115(7) 0.5427(6) 0.068(2) Uani 1 1 d . . .
H13 H 0.6761 -0.0350 0.5850 0.082 Uiso 1 1 calc R . .
C14 C 0.3738(6) 0.3649(6) 0.4932(5) 0.0536(18) Uani 1 1 d . . .
H14A H 0.3266 0.4127 0.5366 0.064 Uiso 1 1 calc R . .
H14B H 0.3287 0.3460 0.4642 0.064 Uiso 1 1 calc R . .
C15 C 0.4397(5) 0.4200(6) 0.4264(5) 0.0525(18) Uani 1 1 d . . .
H15A H 0.4716 0.3808 0.3750 0.063 Uiso 1 1 calc R . .
H15B H 0.4980 0.4219 0.4511 0.063 Uiso 1 1 calc R . .
C16 C 0.3716(7) 0.5315(6) 0.3990(5) 0.060(2) Uani 1 1 d . . .
H16A H 0.4125 0.5633 0.3501 0.072 Uiso 1 1 calc R . .
H16B H 0.3076 0.5320 0.3812 0.072 Uiso 1 1 calc R . .
C17 C 0.2755(6) 0.6888(6) 0.4740(4) 0.0472(17) Uani 1 1 d . . .
C18 C 0.2411(6) 0.7469(7) 0.3984(5) 0.058(2) Uani 1 1 d . . .
H18 H 0.2634 0.7159 0.3457 0.069 Uiso 1 1 calc R . .
C19 C 0.1733(6) 0.8517(7) 0.4013(5) 0.065(2) Uani 1 1 d . . .
H19 H 0.1475 0.8896 0.3510 0.078 Uiso 1 1 calc R . .
C20 C 0.1446(7) 0.8985(7) 0.4761(5) 0.067(2) Uani 1 1 d . . .
H20 H 0.1011 0.9693 0.4768 0.080 Uiso 1 1 calc R . .
C21 C 0.1793(6) 0.8423(6) 0.5522(5) 0.0523(18) Uani 1 1 d . . .
C22 C 0.2430(5) 0.7368(6) 0.5542(4) 0.0440(16) Uani 1 1 d . . .
C23 C 0.2725(5) 0.6748(6) 0.6373(4) 0.0445(16) Uani 1 1 d . . .
C24 C 0.2642(6) 0.7356(6) 0.7111(5) 0.0516(18) Uani 1 1 d . . .
C25 C 0.1994(7) 0.8427(7) 0.7094(5) 0.066(2) Uani 1 1 d . . .
C26 C 0.1480(7) 0.8979(7) 0.6336(6) 0.067(2) Uani 1 1 d . . .
C27 C 0.3190(7) 0.6878(7) 0.7817(5) 0.0568(19) Uani 1 1 d . . .
C28 C 0.3063(9) 0.7482(9) 0.8493(6) 0.085(3) Uani 1 1 d . . .
H28 H 0.3421 0.7182 0.8964 0.102 Uiso 1 1 calc R . .
C29 C 0.2417(13) 0.8500(10) 0.8456(7) 0.124(5) Uani 1 1 d . . .
H29 H 0.2335 0.8891 0.8912 0.148 Uiso 1 1 calc R . .
C30 C 0.1878(11) 0.8985(9) 0.7787(6) 0.107(4) Uani 1 1 d . . .
H30 H 0.1432 0.9690 0.7795 0.128 Uiso 1 1 calc R . .
C32 C 0.4044(7) 0.4987(7) 0.9283(5) 0.068(2) Uani 1 1 d . . .
H32A H 0.3495 0.5591 0.9559 0.082 Uiso 1 1 calc R . .
H32B H 0.4588 0.4679 0.9650 0.082 Uiso 1 1 calc R . .
C33 C 0.3523(6) 0.4180(6) 0.9283(5) 0.0570(19) Uani 1 1 d . . .
H33A H 0.4031 0.3621 0.8932 0.068 Uiso 1 1 calc R . .
H33B H 0.3367 0.3867 0.9882 0.068 Uiso 1 1 calc R . .
C34 C 0.2410(5) 0.4455(5) 0.8163(4) 0.0419(15) Uani 1 1 d . . .
C35 C 0.1574(6) 0.5360(6) 0.9332(5) 0.0484(17) Uani 1 1 d . . .
C36 C 0.0874(6) 0.5602(6) 0.8772(5) 0.0494(18) Uani 1 1 d . . .
C37 C -0.0182(7) 0.6308(7) 0.8969(6) 0.073(2) Uani 1 1 d . . .
H37 H -0.0671 0.6464 0.8595 0.087 Uiso 1 1 calc R . .
C38 C -0.0460(9) 0.6762(9) 0.9749(7) 0.095(3) Uani 1 1 d . . .
H38 H -0.1154 0.7243 0.9901 0.114 Uiso 1 1 calc R . .
C39 C 0.0258(9) 0.6527(9) 1.0314(7) 0.091(3) Uani 1 1 d . . .
H39 H 0.0038 0.6860 1.0830 0.109 Uiso 1 1 calc R . .
C40 C 0.1289(8) 0.5812(7) 1.0130(5) 0.069(2) Uani 1 1 d . . .
H40 H 0.1770 0.5638 1.0513 0.082 Uiso 1 1 calc R . .
C31 C 0.4549(7) 0.5369(8) 0.8431(6) 0.071(2) Uani 1 1 d . . .
H31A H 0.4850 0.5876 0.8522 0.085 Uiso 1 1 calc R . .
H31B H 0.5145 0.4778 0.8177 0.085 Uiso 1 1 calc R . .
N6 N 0.1672(5) 0.3197(5) 0.7144(5) 0.0624(18) Uani 1 1 d . . .
C42 C 0.0777(6) 0.4055(6) 0.7234(4) 0.0465(17) Uani 1 1 d . . .
C41 C 0.0946(6) 0.5062(6) 0.7288(5) 0.0507(18) Uani 1 1 d . . .
H41A H 0.1429 0.5208 0.6755 0.061 Uiso 1 1 calc R . .
H41B H 0.0258 0.5638 0.7312 0.061 Uiso 1 1 calc R . .
C43 C 0.1533(9) 0.2286(8) 0.7110(6) 0.083(3) Uani 1 1 d . . .
H43 H 0.2136 0.1671 0.7084 0.099 Uiso 1 1 calc R . .
C44 C 0.0564(10) 0.2207(9) 0.7111(7) 0.089(3) Uani 1 1 d . . .
H44 H 0.0518 0.1562 0.7051 0.107 Uiso 1 1 calc R . .
C45 C -0.0309(9) 0.3055(10) 0.7198(7) 0.086(3) Uani 1 1 d . . .
H45 H -0.0980 0.3007 0.7217 0.103 Uiso 1 1 calc R . .
C46 C -0.0230(7) 0.4023(8) 0.7262(5) 0.069(2) Uani 1 1 d . . .
H46 H -0.0840 0.4630 0.7323 0.082 Uiso 1 1 calc R . .
C47 C 1.0347(12) 0.6156(12) 0.5150(11) 0.064(4) Uani 0.5 1 d D U P
N7 N 1.1114(12) 0.5360(12) 0.5091(10) 0.087(5) Uani 0.5 1 d D U P
C48 C 0.9370(15) 0.7118(15) 0.5227(15) 0.114(7) Uani 0.5 1 d D U P
H48A H 0.9448 0.7626 0.4730 0.171 Uiso 0.5 1 calc GR . P
H48B H 0.9280 0.7416 0.5762 0.171 Uiso 0.5 1 calc GR . P
H48C H 0.8747 0.6937 0.5237 0.171 Uiso 0.5 1 calc GR . P
C49 C 0.074(3) 0.144(3) 0.261(2) 0.094(12) Uani 0.25 1 d D U P
C50 C 0.122(3) 0.082(3) 0.183(2) 0.084(11) Uani 0.25 1 d D U P
H50A H 0.0659 0.0918 0.1508 0.125 Uiso 0.25 1 calc GR . P
H50B H 0.1531 0.0086 0.2015 0.125 Uiso 0.25 1 calc GR . P
H50C H 0.1765 0.1071 0.1448 0.125 Uiso 0.25 1 calc GR . P
N8 N 0.024(3) 0.209(3) 0.313(2) 0.107(11) Uani 0.25 1 d D U P

loop_
_atom_site_aniso_label
_atom_site_aniso_U_11
_atom_site_aniso_U_22
_atom_site_aniso_U_33
_atom_site_aniso_U_23
_atom_site_aniso_U_13
_atom_site_aniso_U_12
Hg1 0.04680(17) 0.04931(19) 0.03834(16) -0.01167(11) -0.00403(11) -0.00921(12)
N1 0.083(5) 0.052(4) 0.059(4) 0.004(3) 0.009(4) -0.007(4)
N2 0.042(3) 0.052(4) 0.040(3) -0.010(3) 0.001(2) -0.008(3)
N3 0.042(3) 0.055(4) 0.039(3) -0.011(3) -0.001(2) -0.011(3)
N4 0.054(3) 0.047(3) 0.034(3) -0.008(3) -0.013(2) -0.012(3)
N5 0.046(3) 0.044(3) 0.040(3) -0.009(3) -0.010(2) -0.015(3)
O1 0.071(3) 0.057(3) 0.042(3) -0.013(2) -0.019(2) -0.011(3)
O2 0.087(4) 0.051(3) 0.043(3) 0.002(2) -0.019(3) -0.025(3)
O3 0.132(6) 0.071(5) 0.081(5) -0.024(4) -0.043(4) 0.012(4)
O4 0.079(4) 0.071(4) 0.045(3) 0.005(3) -0.025(3) -0.028(3)
P1 0.0679(15) 0.0778(18) 0.0888(18) -0.0148(15) -0.0317(13) -0.0036(13)
P2 0.0963(18) 0.0957(19) 0.0405(11) -0.0054(11) -0.0172(11) -0.0400(15)
F1 0.272(12) 0.212(11) 0.209(10) -0.097(9) -0.140(10) -0.030(9)
F2 0.223(10) 0.105(6) 0.175(9) 0.027(6) -0.050(8) -0.015(6)
F3 0.075(4) 0.129(6) 0.205(8) -0.040(6) -0.039(5) 0.013(4)
F4 0.188(8) 0.152(7) 0.151(7) -0.057(6) -0.062(6) -0.023(6)
F5 0.078(5) 0.171(9) 0.300(14) -0.025(9) -0.004(6) -0.035(5)
F6 0.138(6) 0.129(6) 0.164(8) 0.053(6) -0.019(5) -0.019(5)
F7 0.171(7) 0.130(6) 0.083(4) -0.022(4) -0.056(4) 0.004(5)
F8 0.259(11) 0.177(9) 0.181(9) 0.044(7) -0.099(8) -0.136(9)
F9 0.153(6) 0.157(7) 0.069(4) -0.018(4) 0.003(4) -0.030(5)
F10 0.319(14) 0.216(11) 0.240(12) -0.060(10) -0.029(11) -0.195(11)
F11 0.149(7) 0.256(11) 0.087(5) -0.049(6) -0.008(5) -0.005(7)
F12 0.197(8) 0.230(10) 0.085(5) -0.012(6) -0.076(6) -0.016(7)
C1 0.055(4) 0.047(4) 0.050(4) -0.010(3) -0.005(3) -0.009(4)
C2 0.088(7) 0.080(7) 0.085(7) 0.014(6) 0.023(6) 0.002(6)
C3 0.108(8) 0.096(9) 0.090(8) 0.023(7) 0.006(7) -0.028(7)
C4 0.115(9) 0.065(7) 0.108(9) 0.020(6) -0.009(7) -0.011(7)
C5 0.098(7) 0.052(6) 0.083(7) 0.004(5) -0.005(6) 0.002(5)
C6 0.056(4) 0.059(5) 0.057(5) 0.001(4) -0.024(4) -0.011(4)
C7 0.040(4) 0.052(4) 0.047(4) -0.014(3) -0.003(3) -0.014(3)
C8 0.048(4) 0.059(5) 0.048(4) -0.018(4) 0.003(3) -0.016(4)
C9 0.040(4) 0.061(5) 0.049(4) -0.018(4) 0.003(3) -0.014(3)
C10 0.076(6) 0.094(7) 0.054(5) -0.025(5) -0.002(4) -0.041(5)
C11 0.099(7) 0.086(7) 0.069(6) -0.051(6) 0.012(5) -0.034(6)
C12 0.078(6) 0.068(6) 0.089(7) -0.032(6) 0.017(5) -0.015(5)
C13 0.055(5) 0.058(5) 0.081(6) -0.020(5) -0.002(4) -0.007(4)
C14 0.048(4) 0.066(5) 0.045(4) -0.006(4) -0.011(3) -0.016(4)
C15 0.045(4) 0.062(5) 0.042(4) -0.017(3) 0.000(3) -0.008(3)
C16 0.072(5) 0.068(5) 0.039(4) -0.010(4) -0.008(4) -0.022(4)
C17 0.051(4) 0.054(5) 0.040(4) -0.001(3) -0.016(3) -0.019(4)
C18 0.068(5) 0.071(6) 0.041(4) -0.004(4) -0.019(4) -0.027(4)
C19 0.070(5) 0.066(6) 0.048(4) 0.005(4) -0.021(4) -0.011(4)
C20 0.067(5) 0.057(5) 0.064(5) -0.002(4) -0.019(4) -0.006(4)
C21 0.053(4) 0.056(5) 0.045(4) -0.005(3) -0.010(3) -0.015(4)
C22 0.046(4) 0.052(4) 0.038(4) -0.003(3) -0.010(3) -0.022(3)
C23 0.046(4) 0.058(5) 0.033(3) -0.002(3) -0.007(3) -0.023(3)
C24 0.063(5) 0.058(5) 0.041(4) -0.007(3) -0.013(3) -0.025(4)
C25 0.086(6) 0.071(6) 0.044(4) -0.007(4) -0.012(4) -0.028(5)
C26 0.074(5) 0.057(5) 0.061(5) -0.018(4) -0.008(4) -0.010(4)
C27 0.071(5) 0.070(6) 0.041(4) 0.000(4) -0.015(4) -0.037(4)
C28 0.132(9) 0.085(7) 0.056(5) -0.010(5) -0.041(6) -0.042(7)
C29 0.215(15) 0.094(9) 0.069(7) -0.032(6) -0.057(8) -0.032(9)
C30 0.174(11) 0.080(7) 0.062(6) -0.031(5) -0.039(7) -0.017(7)
C32 0.086(6) 0.078(6) 0.053(5) -0.003(4) -0.034(4) -0.030(5)
C33 0.066(5) 0.063(5) 0.045(4) -0.002(4) -0.028(4) -0.016(4)
C34 0.049(4) 0.037(4) 0.039(4) -0.001(3) -0.009(3) -0.014(3)
C35 0.060(4) 0.042(4) 0.042(4) -0.014(3) -0.004(3) -0.015(3)
C36 0.053(4) 0.044(4) 0.045(4) -0.016(3) -0.001(3) -0.009(3)
C37 0.062(5) 0.068(6) 0.078(6) -0.022(5) -0.013(4) -0.004(4)
C38 0.084(7) 0.091(8) 0.092(8) -0.045(6) 0.003(6) -0.004(6)
C39 0.108(8) 0.088(7) 0.062(6) -0.041(5) 0.020(6) -0.024(6)
C40 0.093(6) 0.072(6) 0.040(4) -0.019(4) -0.005(4) -0.026(5)
C31 0.062(5) 0.093(7) 0.065(5) -0.003(5) -0.028(4) -0.029(5)
N6 0.051(4) 0.055(4) 0.079(5) -0.028(4) -0.015(3) -0.006(3)
C42 0.048(4) 0.052(4) 0.040(4) -0.011(3) -0.007(3) -0.016(3)
C41 0.056(4) 0.050(4) 0.049(4) -0.013(3) -0.019(3) -0.013(4)
C43 0.099(7) 0.064(6) 0.090(7) -0.035(5) -0.024(6) -0.017(5)
C44 0.116(9) 0.069(7) 0.110(8) -0.012(6) -0.047(7) -0.046(7)
C45 0.086(7) 0.102(9) 0.091(7) -0.003(6) -0.028(6) -0.052(7)
C46 0.055(5) 0.091(7) 0.066(5) -0.024(5) -0.014(4) -0.024(5)
C47 0.069(6) 0.074(6) 0.052(6) -0.002(4) -0.016(4) -0.026(4)
N7 0.096(8) 0.110(9) 0.063(7) 0.001(7) -0.023(6) -0.045(7)
C48 0.116(11) 0.131(11) 0.080(10) -0.011(8) -0.009(8) -0.030(8)
C49 0.093(13) 0.094(13) 0.097(13) -0.005(5) -0.013(5) -0.040(6)
C50 0.082(13) 0.068(13) 0.088(14) -0.001(9) -0.005(9) -0.021(9)
N8 0.106(14) 0.107(14) 0.114(15) -0.008(9) -0.007(9) -0.055(10)

loop_
_atom_type_symbol
_atom_type_description
_atom_type_scat_dispersion_real
_atom_type_scat_dispersion_imag
_atom_type_scat_source
C C 0.0033 0.0016 'International Tables Vol C Tables 4.2.6.8 and 6.1.1.4'
H H 0.0000 0.0000 'International Tables Vol C Tables 4.2.6.8 and 6.1.1.4'
F F 0.0171 0.0103 'International Tables Vol C Tables 4.2.6.8 and 6.1.1.4'
Hg Hg -2.3894 9.2266 'International Tables Vol C Tables 4.2.6.8 and 6.1.1.4'
N N 0.0061 0.0033 'International Tables Vol C Tables 4.2.6.8 and 6.1.1.4'
O O 0.0106 0.0060 'International Tables Vol C Tables 4.2.6.8 and 6.1.1.4'
P P 0.1023 0.0942 'International Tables Vol C Tables 4.2.6.8 and 6.1.1.4'

loop_
_geom_angle_atom_site_label_1
_geom_angle_atom_site_label_2
_geom_angle_atom_site_label_3
_geom_angle
N1 Hg1 N6 86.1(2)
C7 Hg1 N1 82.3(3)
C7 Hg1 N6 99.1(2)
C34 Hg1 N1 102.0(2)
C34 Hg1 C7 175.6(3)
C34 Hg1 N6 80.7(2)
C1 N1 Hg1 120.5(5)
C1 N1 C2 117.9(8)
C2 N1 Hg1 121.3(6)
C7 N2 C6 124.8(6)
C7 N2 C8 109.9(6)
C8 N2 C6 125.3(6)
C7 N3 C9 108.7(6)
C7 N3 C14 126.4(6)
C9 N3 C14 124.9(6)
C34 N4 C33 124.9(6)
C34 N4 C35 110.3(6)
C35 N4 C33 124.8(6)
C34 N5 C36 109.1(6)
C34 N5 C41 124.9(6)
C36 N5 C41 126.0(6)
C17 O1 C16 119.7(6)
C27 O4 C31 121.2(6)
F1 P1 F2 88.6(7)
F1 P1 F3 89.6(6)
F1 P1 F4 177.6(6)
F1 P1 F5 90.5(7)
F1 P1 F6 93.9(7)
F2 P1 F4 89.1(6)
F3 P1 F2 89.5(5)
F3 P1 F4 89.9(5)
F5 P1 F2 93.4(6)
F5 P1 F3 177.1(6)
F5 P1 F4 90.2(6)
F6 P1 F2 177.5(6)
F6 P1 F3 90.8(5)
F6 P1 F4 88.5(6)
F6 P1 F5 86.3(5)
F8 P2 F7 85.4(5)
F9 P2 F7 89.5(4)
F9 P2 F8 85.1(6)
F9 P2 F11 179.3(6)
F10 P2 F7 91.9(7)
F10 P2 F8 176.6(6)
F10 P2 F9 92.9(6)
F10 P2 F11 87.8(7)
F10 P2 F12 95.2(7)
F11 P2 F7 90.4(4)
F11 P2 F8 94.2(6)
F12 P2 F7 172.7(6)
F12 P2 F8 87.5(6)
F12 P2 F9 92.0(5)
F12 P2 F11 88.1(5)
N1 C1 C5 122.6(8)
N1 C1 C6 115.9(7)
C5 C1 C6 121.4(7)
N1 C2 H2 119.0
N1 C2 C3 122.1(9)
C3 C2 H2 119.0
C2 C3 H3 120.8
C4 C3 C2 118.5(10)
C4 C3 H3 120.8
C3 C4 H4 120.7
C3 C4 C5 118.7(10)
C5 C4 H4 120.7
C1 C5 C4 119.9(9)
C1 C5 H5 120.1
C4 C5 H5 120.1
N2 C6 C1 114.8(6)
N2 C6 H6A 108.6
N2 C6 H6B 108.6
C1 C6 H6A 108.6
C1 C6 H6B 108.6
H6A C6 H6B 107.5
N2 C7 Hg1 123.9(5)
N2 C7 N3 108.3(6)
N3 C7 Hg1 126.2(5)
N2 C8 C9 106.0(6)
C13 C8 N2 131.6(8)
C13 C8 C9 122.4(7)
N3 C9 C8 107.2(6)
N3 C9 C10 130.9(8)
C8 C9 C10 121.8(8)
C9 C10 H10 122.1
C11 C10 C9 115.7(9)
C11 C10 H10 122.1
C10 C11 H11 119.2
C10 C11 C12 121.6(8)
C12 C11 H11 119.2
C11 C12 H12 118.5
C13 C12 C11 123.0(9)
C13 C12 H12 118.5
C8 C13 H13 122.3
C12 C13 C8 115.4(9)
C12 C13 H13 122.3
N3 C14 H14A 109.2
N3 C14 H14B 109.2
N3 C14 C15 111.9(6)
H14A C14 H14B 107.9
C15 C14 H14A 109.2
C15 C14 H14B 109.2
C14 C15 H15A 109.4
C14 C15 H15B 109.4
C14 C15 C16 111.3(6)
H15A C15 H15B 108.0
C16 C15 H15A 109.4
C16 C15 H15B 109.4
O1 C16 C15 105.3(6)
O1 C16 H16A 110.7
O1 C16 H16B 110.7
C15 C16 H16A 110.7
C15 C16 H16B 110.7
H16A C16 H16B 108.8
O1 C17 C18 123.2(7)
O1 C17 C22 116.8(6)
C18 C17 C22 120.0(7)
C17 C18 H18 120.0
C17 C18 C19 119.9(7)
C19 C18 H18 120.0
C18 C19 H19 119.8
C20 C19 C18 120.4(7)
C20 C19 H19 119.8
C19 C20 H20 119.7
C19 C20 C21 120.5(8)
C21 C20 H20 119.7
C20 C21 C26 119.0(7)
C22 C21 C20 121.6(7)
C22 C21 C26 119.5(7)
C17 C22 C23 121.2(7)
C21 C22 C17 117.4(6)
C21 C22 C23 121.3(6)
O2 C23 C22 122.2(6)
O2 C23 C24 120.6(6)
C22 C23 C24 117.2(7)
C25 C24 C23 118.6(7)
C25 C24 C27 119.5(7)
C27 C24 C23 121.9(7)
C24 C25 C26 121.3(7)
C30 C25 C24 119.1(8)
C30 C25 C26 119.5(9)
O3 C26 C21 120.2(8)
O3 C26 C25 121.4(8)
C25 C26 C21 118.4(7)
O4 C27 C24 118.3(7)
O4 C27 C28 122.6(8)
C28 C27 C24 119.1(8)
C27 C28 H28 120.4
C29 C28 C27 119.2(9)
C29 C28 H28 120.4
C28 C29 H29 118.3
C28 C29 C30 123.3(9)
C30 C29 H29 118.3
C25 C30 H30 120.1
C29 C30 C25 119.7(10)
C29 C30 H30 120.1
H32A C32 H32B 107.3
C33 C32 H32A 108.1
C33 C32 H32B 108.1
C31 C32 H32A 108.1
C31 C32 H32B 108.1
C31 C32 C33 116.7(7)
N4 C33 C32 113.0(7)
N4 C33 H33A 109.0
N4 C33 H33B 109.0
C32 C33 H33A 109.0
C32 C33 H33B 109.0
H33A C33 H33B 107.8
N4 C34 Hg1 130.8(5)
N4 C34 N5 107.5(6)
N5 C34 Hg1 121.6(5)
N4 C35 C40 132.3(7)
C36 C35 N4 105.3(6)
C36 C35 C40 122.4(7)
N5 C36 C37 130.7(7)
C35 C36 N5 107.8(6)
C35 C36 C37 121.4(7)
C36 C37 H37 121.9
C38 C37 C36 116.2(9)
C38 C37 H37 121.9
C37 C38 H38 118.9
C37 C38 C39 122.3(9)
C39 C38 H38 118.9
C38 C39 H39 119.3
C40 C39 C38 121.4(8)
C40 C39 H39 119.3
C35 C40 H40 121.9
C39 C40 C35 116.2(9)
C39 C40 H40 121.9
O4 C31 C32 115.2(7)
O4 C31 H31A 108.5
O4 C31 H31B 108.5
C32 C31 H31A 108.5
C32 C31 H31B 108.5
H31A C31 H31B 107.5
C42 N6 Hg1 116.0(5)
C42 N6 C43 116.4(7)
C43 N6 Hg1 127.3(6)
N6 C42 C41 115.6(6)
N6 C42 C46 122.6(8)
C46 C42 C41 121.8(7)
N5 C41 C42 113.4(6)
N5 C41 H41A 108.9
N5 C41 H41B 108.9
C42 C41 H41A 108.9
C42 C41 H41B 108.9
H41A C41 H41B 107.7
N6 C43 H43 118.1
N6 C43 C44 123.8(9)
C44 C43 H43 118.1
C43 C44 H44 120.4
C45 C44 C43 119.1(10)
C45 C44 H44 120.4
C44 C45 H45 119.9
C44 C45 C46 120.1(9)
C46 C45 H45 119.9
C42 C46 C45 117.8(9)
C42 C46 H46 121.1
C45 C46 H46 121.1
N7 C47 C48 178(2)
C47 C48 H48A 109.5
C47 C48 H48B 109.5
C47 C48 H48C 109.5
H48A C48 H48B 109.5
H48A C48 H48C 109.5
H48B C48 H48C 109.5
N8 C49 C50 166(4)
C49 C50 H50A 109.5
C49 C50 H50B 109.5
C49 C50 H50C 109.5
H50A C50 H50B 109.5
H50A C50 H50C 109.5
H50B C50 H50C 109.5

loop_
_geom_bond_atom_site_label_1
_geom_bond_atom_site_label_2
_geom_bond_distance
Hg1 N1 2.585(7)
Hg1 C7 2.087(7)
Hg1 C34 2.073(6)
Hg1 N6 2.648(6)
N1 C1 1.315(9)
N1 C2 1.332(11)
N2 C6 1.469(9)
N2 C7 1.335(9)
N2 C8 1.386(9)
N3 C7 1.354(9)
N3 C9 1.383(9)
N3 C14 1.463(9)
N4 C33 1.465(9)
N4 C34 1.325(8)
N4 C35 1.387(8)
N5 C34 1.338(8)
N5 C36 1.372(8)
N5 C41 1.470(8)
O1 C16 1.442(8)
O1 C17 1.343(9)
O2 C23 1.209(8)
O3 C26 1.221(10)
O4 C27 1.343(10)
O4 C31 1.449(9)
P1 F1 1.482(8)
P1 F2 1.566(9)
P1 F3 1.555(7)
P1 F4 1.573(8)
P1 F5 1.539(8)
P1 F6 1.523(8)
P2 F7 1.596(7)
P2 F8 1.555(9)
P2 F9 1.549(7)
P2 F10 1.483(9)
P2 F11 1.551(8)
P2 F12 1.533(8)
C1 C5 1.344(12)
C1 C6 1.492(11)
C2 H2 0.9300
C2 C3 1.404(14)
C3 H3 0.9300
C3 C4 1.327(14)
C4 H4 0.9300
C4 C5 1.390(14)
C5 H5 0.9300
C6 H6A 0.9700
C6 H6B 0.9700
C8 C9 1.388(11)
C8 C13 1.385(10)
C9 C10 1.399(10)
C10 H10 0.9300
C10 C11 1.382(13)
C11 H11 0.9300
C11 C12 1.394(15)
C12 H12 0.9300
C12 C13 1.377(13)
C13 H13 0.9300
C14 H14A 0.9700
C14 H14B 0.9700
C14 C15 1.494(10)
C15 H15A 0.9700
C15 H15B 0.9700
C15 C16 1.509(10)
C16 H16A 0.9700
C16 H16B 0.9700
C17 C18 1.382(10)
C17 C22 1.421(10)
C18 H18 0.9300
C18 C19 1.389(11)
C19 H19 0.9300
C19 C20 1.343(11)
C20 H20 0.9300
C20 C21 1.382(11)
C21 C22 1.379(10)
C21 C26 1.495(11)
C22 C23 1.478(9)
C23 C24 1.501(10)
C24 C25 1.402(11)
C24 C27 1.407(10)
C25 C26 1.469(12)
C25 C30 1.383(12)
C27 C28 1.398(11)
C28 H28 0.9300
C28 C29 1.343(15)
C29 H29 0.9300
C29 C30 1.354(15)
C30 H30 0.9300
C32 H32A 0.9700
C32 H32B 0.9700
C32 C33 1.513(11)
C32 C31 1.450(11)
C33 H33A 0.9700
C33 H33B 0.9700
C35 C36 1.360(10)
C35 C40 1.400(10)
C36 C37 1.397(10)
C37 H37 0.9300
C37 C38 1.378(13)
C38 H38 0.9300
C38 C39 1.385(15)
C39 H39 0.9300
C39 C40 1.374(13)
C40 H40 0.9300
C31 H31A 0.9700
C31 H31B 0.9700
N6 C42 1.339(9)
N6 C43 1.339(11)
C42 C41 1.497(10)
C42 C46 1.371(10)
C41 H41A 0.9700
C41 H41B 0.9700
C43 H43 0.9300
C43 C44 1.357(14)
C44 H44 0.9300
C44 C45 1.314(14)
C45 H45 0.9300
C45 C46 1.390(13)
C46 H46 0.9300
C47 N7 1.195(5)
C47 C48 1.481(7)
C48 H48A 0.9600
C48 H48B 0.9600
C48 H48C 0.9600
C49 C50 1.493(9)
C49 N8 1.203(5)
C50 H50A 0.9600
C50 H50B 0.9600
C50 H50C 0.9600

loop_
_geom_torsion_atom_site_label_1
_geom_torsion_atom_site_label_2
_geom_torsion_atom_site_label_3
_geom_torsion_atom_site_label_4
_geom_torsion
Hg1 N1 C1 C5 -176.5(8)
Hg1 N1 C1 C6 6.8(10)
Hg1 N1 C2 C3 -179.2(10)
Hg1 N6 C42 C41 5.6(8)
Hg1 N6 C42 C46 -175.3(6)
Hg1 N6 C43 C44 176.3(8)
N1 C1 C5 C4 -2.9(17)
N1 C1 C6 N2 -58.0(10)
N1 C2 C3 C4 -6(2)
N2 C8 C9 N3 -0.5(8)
N2 C8 C9 C10 -178.6(7)
N2 C8 C13 C12 178.9(8)
N3 C9 C10 C11 -178.7(8)
N3 C14 C15 C16 -164.5(6)
N4 C35 C36 N5 -0.2(8)
N4 C35 C36 C37 179.0(7)
N4 C35 C40 C39 179.4(8)
N5 C36 C37 C38 -179.3(9)
O1 C17 C18 C19 -179.0(7)
O1 C17 C22 C21 176.4(6)
O1 C17 C22 C23 -6.0(10)
O2 C23 C24 C25 -158.3(7)
O2 C23 C24 C27 21.3(11)
O4 C27 C28 C29 178.6(11)
C1 N1 C2 C3 6.8(18)
C2 N1 C1 C5 -2.4(15)
C2 N1 C1 C6 -179.1(9)
C2 C3 C4 C5 0(2)
C3 C4 C5 C1 3.8(19)
C5 C1 C6 N2 125.3(9)
C6 N2 C7 Hg1 -16.5(10)
C6 N2 C7 N3 177.4(6)
C6 N2 C8 C9 -177.4(7)
C6 N2 C8 C13 3.4(13)
C6 C1 C5 C4 173.6(10)
C7 N2 C6 C1 71.4(10)
C7 N2 C8 C9 0.8(8)
C7 N2 C8 C13 -178.4(8)
C7 N3 C9 C8 0.0(8)
C7 N3 C9 C10 177.9(8)
C7 N3 C14 C15 109.8(8)
C8 N2 C6 C1 -110.7(8)
C8 N2 C7 Hg1 165.3(5)
C8 N2 C7 N3 -0.8(8)
C8 C9 C10 C11 -1.0(12)
C9 N3 C7 Hg1 -165.2(5)
C9 N3 C7 N2 0.5(8)
C9 N3 C14 C15 -65.8(9)
C9 C8 C13 C12 -0.1(12)
C9 C10 C11 C12 0.9(14)
C10 C11 C12 C13 -0.4(16)
C11 C12 C13 C8 0.0(14)
C13 C8 C9 N3 178.8(7)
C13 C8 C9 C10 0.7(12)
C14 N3 C7 Hg1 18.7(10)
C14 N3 C7 N2 -175.7(6)
C14 N3 C9 C8 176.3(6)
C14 N3 C9 C10 -5.9(12)
C14 C15 C16 O1 68.0(8)
C16 O1 C17 C18 -7.1(11)
C16 O1 C17 C22 175.0(6)
C17 O1 C16 C15 -176.1(6)
C17 C18 C19 C20 3.0(13)
C17 C22 C23 O2 -19.6(10)
C17 C22 C23 C24 162.4(6)
C18 C17 C22 C21 -1.6(10)
C18 C17 C22 C23 175.9(7)
C18 C19 C20 C21 -2.1(13)
C19 C20 C21 C22 -0.8(13)
C19 C20 C21 C26 178.5(8)
C20 C21 C22 C17 2.6(11)
C20 C21 C22 C23 -175.0(7)
C20 C21 C26 O3 7.6(13)
C20 C21 C26 C25 -170.2(8)
C21 C22 C23 O2 157.9(7)
C21 C22 C23 C24 -20.2(10)
C22 C17 C18 C19 -1.1(11)
C22 C21 C26 O3 -173.1(9)
C22 C21 C26 C25 9.2(12)
C22 C23 C24 C25 19.8(10)
C22 C23 C24 C27 -160.6(7)
C23 C24 C25 C26 -5.4(12)
C23 C24 C25 C30 177.5(9)
C23 C24 C27 O4 3.0(11)
C23 C24 C27 C28 -178.7(8)
C24 C25 C26 O3 173.1(9)
C24 C25 C26 C21 -9.2(13)
C24 C25 C30 C29 2.1(18)
C24 C27 C28 C29 0.4(16)
C25 C24 C27 O4 -177.4(7)
C25 C24 C27 C28 0.9(12)
C26 C21 C22 C17 -176.7(7)
C26 C21 C22 C23 5.7(11)
C26 C25 C30 C29 -175.0(12)
C27 O4 C31 C32 82.3(10)
C27 C24 C25 C26 175.0(8)
C27 C24 C25 C30 -2.1(13)
C27 C28 C29 C30 0(2)
C28 C29 C30 C25 -1(2)
C30 C25 C26 O3 -9.9(15)
C30 C25 C26 C21 167.9(10)
C33 N4 C34 Hg1 4.4(11)
C33 N4 C34 N5 -177.7(6)
C33 N4 C35 C36 177.4(7)
C33 N4 C35 C40 -2.7(13)
C33 C32 C31 O4 58.3(11)
C34 N4 C33 C32 109.1(8)
C34 N4 C35 C36 0.9(8)
C34 N4 C35 C40 -179.1(8)
C34 N5 C36 C35 -0.5(8)
C34 N5 C36 C37 -179.6(8)
C34 N5 C41 C42 69.7(9)
C35 N4 C33 C32 -66.9(9)
C35 N4 C34 Hg1 -179.1(5)
C35 N4 C34 N5 -1.2(8)
C35 C36 C37 C38 1.6(13)
C36 N5 C34 Hg1 179.2(5)
C36 N5 C34 N4 1.0(8)
C36 N5 C41 C42 -111.4(8)
C36 C35 C40 C39 -0.7(13)
C36 C37 C38 C39 -0.7(17)
C37 C38 C39 C40 -0.9(19)
C38 C39 C40 C35 1.5(15)
C40 C35 C36 N5 179.8(7)
C40 C35 C36 C37 -1.0(13)
C31 O4 C27 C24 170.7(7)
C31 O4 C27 C28 -7.5(12)
C31 C32 C33 N4 -71.8(10)
N6 C42 C41 N5 -62.3(8)
N6 C42 C46 C45 0.3(12)
N6 C43 C44 C45 -3.9(17)
C42 N6 C43 C44 3.9(14)
C41 N5 C34 Hg1 -1.8(9)
C41 N5 C34 N4 -180.0(6)
C41 N5 C36 C35 -179.5(7)
C41 N5 C36 C37 1.4(13)
C41 C42 C46 C45 179.3(8)
C43 N6 C42 C41 178.9(7)
C43 N6 C42 C46 -2.0(11)
C43 C44 C45 C46 1.9(17)
C44 C45 C46 C42 -0.2(15)
C46 C42 C41 N5 118.6(8)
